data_1502632
loop_
_publ_author_name
'Li, Dewen'
'Duan, Shudong'
'Hu, Youhong'

_publ_section_title
;
 Three-component one-pot approach to synthesize
 benzopyrano[4,3-d]pyrimidines.
;
_journal_issue 6
_journal_name_full 'Journal of combinatorial chemistry'
_journal_page_first 895
_journal_page_last 899
_journal_paper_doi 10.1021/cc100173b
_journal_volume 12
_journal_year 2010
_chemical_formula_sum 'C19 H14 N2 O2'
_chemical_formula_weight 302.32
_chemical_name_systematic
; 
 ? 
;
_space_group_IT_number 14
_symmetry_cell_setting monoclinic
_symmetry_space_group_name_Hall '-P 2ybc'
_symmetry_space_group_name_H-M 'P 1 21/c 1'
_atom_sites_solution_hydrogens geom
_atom_sites_solution_primary direct
_atom_sites_solution_secondary difmap
_audit_creation_method SHELXL-97
_cell_angle_alpha 90.00
_cell_angle_beta 109.752(2)
_cell_angle_gamma 90.00
_cell_formula_units_Z 4
_cell_length_a 17.3823(17)
_cell_length_b 5.3652(5)
_cell_length_c 16.7899(17)
_cell_measurement_reflns_used 2546
_cell_measurement_temperature 293(2)
_cell_measurement_theta_max 55.535
_cell_measurement_theta_min 4.909
_cell_volume 1473.7(2)
_computing_cell_refinement 'Bruker SMART'
_computing_data_collection 'Bruker SMART'
_computing_data_reduction 'Bruker SHELXTL'
_computing_molecular_graphics 'Bruker SHELXTL'
_computing_publication_material 'Bruker SHELXTL'
_computing_structure_refinement 'SHELXL-97 (Sheldrick, 1997)'
_computing_structure_solution 'SHELXS-97 (Sheldrick, 1990)'
_diffrn_ambient_temperature 293(2)
_diffrn_measured_fraction_theta_full 0.996
_diffrn_measured_fraction_theta_max 0.996
_diffrn_measurement_device_type 'CCD area detector'
_diffrn_measurement_method 'phi and omega scans'
_diffrn_radiation_monochromator graphite
_diffrn_radiation_source 'fine-focus sealed tube'
_diffrn_radiation_type MoK\a
_diffrn_radiation_wavelength 0.71073
_diffrn_reflns_av_R_equivalents 0.0592
_diffrn_reflns_av_sigmaI/netI 0.0448
_diffrn_reflns_limit_h_max 20
_diffrn_reflns_limit_h_min -22
_diffrn_reflns_limit_k_max 6
_diffrn_reflns_limit_k_min -6
_diffrn_reflns_limit_l_max 21
_diffrn_reflns_limit_l_min -11
_diffrn_reflns_number 8214
_diffrn_reflns_theta_full 27.00
_diffrn_reflns_theta_max 27.00
_diffrn_reflns_theta_min 2.45
_exptl_absorpt_coefficient_mu 0.090
_exptl_absorpt_correction_T_max 1.0000
_exptl_absorpt_correction_T_min 0.6301
_exptl_absorpt_correction_type empirical
_exptl_absorpt_process_details sadabs
_exptl_crystal_colour yellow
_exptl_crystal_density_diffrn 1.363
_exptl_crystal_density_method 'not measured'
_exptl_crystal_description prismatic
_exptl_crystal_F_000 632
_exptl_crystal_size_max 0.450
_exptl_crystal_size_mid 0.397
_exptl_crystal_size_min 0.351
_refine_diff_density_max 0.177
_refine_diff_density_min -0.269
_refine_diff_density_rms 0.048
_refine_ls_extinction_method none
_refine_ls_goodness_of_fit_ref 0.982
_refine_ls_hydrogen_treatment constr
_refine_ls_matrix_type full
_refine_ls_number_parameters 209
_refine_ls_number_reflns 3201
_refine_ls_number_restraints 0
_refine_ls_restrained_S_all 0.982
_refine_ls_R_factor_all 0.0668
_refine_ls_R_factor_gt 0.0480
_refine_ls_shift/su_max 0.000
_refine_ls_shift/su_mean 0.000
_refine_ls_structure_factor_coef Fsqd
_refine_ls_weighting_details 'calc w=1/[\s^2^(Fo^2^)+(0.0698P)^2^+0.0000P] where P=(Fo^2^+2Fc^2^)/3'
_refine_ls_weighting_scheme calc
_refine_ls_wR_factor_gt 0.1174
_refine_ls_wR_factor_ref 0.1280
_reflns_number_gt 2240
_reflns_number_total 3201
_reflns_threshold_expression >2sigma(I)
_cod_data_source_file cc100173b_si_001.cif
_cod_data_source_block cd201134
_cod_depositor_comments
;
The following automatic conversions were performed:

'_symmetry_cell_setting' value 'Monoclinic' changed to 'monoclinic'
according to /home/saulius/struct/CIF-dictionaries/cif_core.dic
dictionary named 'cif_core.dic' version 2.4.2 from 2011-04-26.

Automatic conversion script
Id: cif_fix_values 1715 2011-07-08 13:25:40Z adriana 
;
_cod_original_sg_symbol_H-M P2(1)/c
_cod_database_code 1502632

loop_
_symmetry_equiv_pos_as_xyz
'x, y, z'
'-x, y+1/2, -z+1/2'
'-x, -y, -z'
'x, -y-1/2, z-1/2'

loop_
_atom_site_label
_atom_site_type_symbol
_atom_site_fract_x
_atom_site_fract_y
_atom_site_fract_z
_atom_site_U_iso_or_equiv
_atom_site_adp_type
_atom_site_occupancy
_atom_site_symmetry_multiplicity
_atom_site_calc_flag
_atom_site_refinement_flags
O1 O 0.31153(5) 0.40360(18) 0.15167(6) 0.0533(3) Uani 1 1 d .
O2 O 0.02357(6) -0.0824(2) -0.13424(7) 0.0664(3) Uani 1 1 d .
N1 N 0.15448(7) -0.0168(2) -0.04417(7) 0.0482(3) Uani 1 1 d .
N2 N 0.04079(7) 0.2227(3) -0.03993(9) 0.0650(4) Uani 1 1 d .
C1 C 0.22932(8) 0.4662(2) 0.12441(9) 0.0432(3) Uani 1 1 d .
C2 C 0.17485(8) 0.3152(2) 0.05591(9) 0.0439(3) Uani 1 1 d .
C3 C 0.20397(8) 0.1214(2) 0.01962(8) 0.0417(3) Uani 1 1 d .
C4 C 0.29106(8) 0.0657(2) 0.05093(8) 0.0428(3) Uani 1 1 d .
C5 C 0.34075(8) 0.2123(3) 0.11580(9) 0.0447(3) Uani 1 1 d .
C6 C 0.42437(8) 0.1715(3) 0.14851(10) 0.0566(4) Uani 1 1 d .
H6 H 0.4574 0.2712 0.1920 0.068 Uiso 1 1 calc R
C7 C 0.45773(9) -0.0171(3) 0.11602(11) 0.0630(4) Uani 1 1 d .
H7 H 0.5138 -0.0447 0.1376 0.076 Uiso 1 1 calc R
C8 C 0.40946(9) -0.1667(3) 0.05188(11) 0.0625(4) Uani 1 1 d .
H8 H 0.4329 -0.2949 0.0307 0.075 Uiso 1 1 calc R
C9 C 0.32610(9) -0.1259(3) 0.01909(10) 0.0532(4) Uani 1 1 d .
H9 H 0.2935 -0.2267 -0.0243 0.064 Uiso 1 1 calc R
C10 C 0.09090(9) 0.3537(3) 0.02274(11) 0.0608(4) Uani 1 1 d .
H10 H 0.0687 0.4798 0.0462 0.073 Uiso 1 1 calc R
C11 C 0.07645(9) 0.0436(3) -0.06988(9) 0.0504(4) Uani 1 1 d .
C12 C 0.20593(8) 0.6566(2) 0.16167(9) 0.0459(3) Uani 1 1 d .
H12 H 0.1503 0.6918 0.1397 0.055 Uiso 1 1 calc R
C13 C 0.25182(8) 0.8197(2) 0.23067(9) 0.0459(3) Uani 1 1 d .
C14 C 0.33543(9) 0.8002(3) 0.27575(10) 0.0563(4) Uani 1 1 d .
H14 H 0.3657 0.6757 0.2616 0.068 Uiso 1 1 calc R
C15 C 0.37376(10) 0.9615(3) 0.34070(10) 0.0631(4) Uani 1 1 d .
H15 H 0.4295 0.9446 0.3695 0.076 Uiso 1 1 calc R
C16 C 0.33133(11) 1.1463(3) 0.36371(11) 0.0654(5) Uani 1 1 d .
H16 H 0.3577 1.2534 0.4081 0.079 Uiso 1 1 calc R
C17 C 0.24865(11) 1.1717(3) 0.32011(11) 0.0650(5) Uani 1 1 d .
H17 H 0.2190 1.2971 0.3349 0.078 Uiso 1 1 calc R
C18 C 0.21014(9) 1.0111(3) 0.25479(10) 0.0552(4) Uani 1 1 d .
H18 H 0.1545 1.0311 0.2258 0.066 Uiso 1 1 calc R
C19 C 0.05678(12) -0.2653(3) -0.17531(12) 0.0812(6) Uani 1 1 d .
H19A H 0.0961 -0.1882 -0.1961 0.122 Uiso 1 1 calc R
H19B H 0.0136 -0.3366 -0.2217 0.122 Uiso 1 1 calc R
H19C H 0.0829 -0.3940 -0.1357 0.122 Uiso 1 1 calc R

loop_
_atom_site_aniso_label
_atom_site_aniso_U_11
_atom_site_aniso_U_22
_atom_site_aniso_U_33
_atom_site_aniso_U_23
_atom_site_aniso_U_13
_atom_site_aniso_U_12
O1 0.0364(5) 0.0597(6) 0.0611(6) -0.0134(5) 0.0130(5) 0.0022(4)
O2 0.0563(6) 0.0720(7) 0.0576(7) -0.0142(6) 0.0017(5) -0.0011(5)
N1 0.0470(6) 0.0484(7) 0.0465(7) 0.0003(5) 0.0121(5) 0.0026(5)
N2 0.0429(7) 0.0712(8) 0.0708(9) -0.0173(8) 0.0059(6) 0.0043(6)
C1 0.0359(7) 0.0459(7) 0.0481(8) 0.0035(6) 0.0145(6) 0.0009(6)
C2 0.0404(7) 0.0456(7) 0.0454(8) 0.0021(6) 0.0139(6) 0.0020(6)
C3 0.0427(7) 0.0421(7) 0.0405(7) 0.0056(6) 0.0142(6) 0.0009(6)
C4 0.0417(7) 0.0438(7) 0.0446(8) 0.0060(6) 0.0171(6) 0.0044(6)
C5 0.0411(7) 0.0461(8) 0.0492(8) 0.0026(6) 0.0184(6) 0.0039(6)
C6 0.0401(8) 0.0654(10) 0.0613(10) -0.0038(8) 0.0133(7) 0.0011(7)
C7 0.0415(8) 0.0722(11) 0.0741(11) 0.0013(9) 0.0179(8) 0.0114(8)
C8 0.0546(9) 0.0623(10) 0.0734(11) 0.0008(9) 0.0253(9) 0.0184(8)
C9 0.0499(8) 0.0507(8) 0.0578(9) -0.0003(7) 0.0166(7) 0.0076(7)
C10 0.0423(8) 0.0651(10) 0.0697(11) -0.0169(8) 0.0119(8) 0.0063(7)
C11 0.0467(8) 0.0516(8) 0.0477(8) -0.0015(7) 0.0091(7) -0.0003(7)
C12 0.0402(7) 0.0448(8) 0.0527(8) 0.0008(6) 0.0156(6) 0.0010(6)
C13 0.0496(8) 0.0427(7) 0.0494(8) 0.0027(6) 0.0221(7) -0.0019(6)
C14 0.0521(9) 0.0552(9) 0.0615(10) -0.0084(8) 0.0191(8) 0.0007(7)
C15 0.0574(9) 0.0658(10) 0.0643(11) -0.0132(8) 0.0180(8) -0.0089(8)
C16 0.0776(12) 0.0594(10) 0.0623(10) -0.0137(8) 0.0275(9) -0.0152(9)
C17 0.0820(12) 0.0520(9) 0.0719(11) -0.0101(8) 0.0402(10) 0.0019(8)
C18 0.0559(9) 0.0516(9) 0.0639(10) -0.0003(7) 0.0278(8) 0.0013(7)
C19 0.0910(13) 0.0712(11) 0.0654(11) -0.0218(10) 0.0054(10) 0.0050(10)

loop_
_atom_type_symbol
_atom_type_description
_atom_type_scat_dispersion_real
_atom_type_scat_dispersion_imag
_atom_type_scat_source
C C 0.0033 0.0016 'International Tables Vol C Tables 4.2.6.8 and 6.1.1.4'
H H 0.0000 0.0000 'International Tables Vol C Tables 4.2.6.8 and 6.1.1.4'
N N 0.0061 0.0033 'International Tables Vol C Tables 4.2.6.8 and 6.1.1.4'
O O 0.0106 0.0060 'International Tables Vol C Tables 4.2.6.8 and 6.1.1.4'

loop_
_geom_angle_atom_site_label_1
_geom_angle_atom_site_label_2
_geom_angle_atom_site_label_3
_geom_angle
C5 O1 C1 121.97(11)
C11 O2 C19 117.16(13)
C11 N1 C3 115.80(12)
C10 N2 C11 114.83(12)
C12 C1 O1 118.35(12)
C12 C1 C2 125.11(12)
O1 C1 C2 116.53(12)
C3 C2 C10 115.21(13)
C3 C2 C1 121.74(12)
C10 C2 C1 123.06(13)
N1 C3 C2 122.21(12)
N1 C3 C4 118.74(12)
C2 C3 C4 119.05(12)
C5 C4 C9 118.99(12)
C5 C4 C3 117.64(12)
C9 C4 C3 123.37(13)
O1 C5 C4 123.06(12)
O1 C5 C6 115.99(13)
C4 C5 C6 120.95(13)
C7 C6 C5 119.17(14)
C7 C6 H6 120.4
C5 C6 H6 120.4
C6 C7 C8 120.97(14)
C6 C7 H7 119.5
C8 C7 H7 119.5
C7 C8 C9 119.91(14)
C7 C8 H8 120.0
C9 C8 H8 120.0
C8 C9 C4 120.01(14)
C8 C9 H9 120.0
C4 C9 H9 120.0
N2 C10 C2 124.11(14)
N2 C10 H10 117.9
C2 C10 H10 117.9
N1 C11 N2 127.83(13)
N1 C11 O2 119.31(13)
N2 C11 O2 112.86(12)
C1 C12 C13 131.53(13)
C1 C12 H12 114.2
C13 C12 H12 114.2
C18 C13 C14 116.46(13)
C18 C13 C12 118.38(13)
C14 C13 C12 125.16(13)
C15 C14 C13 121.26(14)
C15 C14 H14 119.4
C13 C14 H14 119.4
C16 C15 C14 121.16(15)
C16 C15 H15 119.4
C14 C15 H15 119.4
C15 C16 C17 119.06(15)
C15 C16 H16 120.5
C17 C16 H16 120.5
C18 C17 C16 119.92(15)
C18 C17 H17 120.0
C16 C17 H17 120.0
C17 C18 C13 122.14(15)
C17 C18 H18 118.9
C13 C18 H18 118.9
O2 C19 H19A 109.5
O2 C19 H19B 109.5
H19A C19 H19B 109.5
O2 C19 H19C 109.5
H19A C19 H19C 109.5
H19B C19 H19C 109.5

loop_
_geom_bond_atom_site_label_1
_geom_bond_atom_site_label_2
_geom_bond_distance
O1 C5 1.3716(15)
O1 C1 1.3864(15)
O2 C11 1.3411(17)
O2 C19 1.429(2)
N1 C11 1.3172(17)
N1 C3 1.3471(17)
N2 C10 1.3194(19)
N2 C11 1.3307(19)
C1 C12 1.3315(18)
C1 C2 1.4627(19)
C2 C3 1.3843(18)
C2 C10 1.3903(19)
C3 C4 1.4558(18)
C4 C5 1.3837(19)
C4 C9 1.3907(18)
C5 C6 1.3866(18)
C6 C7 1.3680(19)
C6 H6 0.9300
C7 C8 1.377(2)
C7 H7 0.9300
C8 C9 1.383(2)
C8 H8 0.9300
C9 H9 0.9300
C10 H10 0.9300
C12 C13 1.4558(19)
C12 H12 0.9300
C13 C18 1.3937(18)
C13 C14 1.397(2)
C14 C15 1.375(2)
C14 H14 0.9300
C15 C16 1.367(2)
C15 H15 0.9300
C16 C17 1.382(2)
C16 H16 0.9300
C17 C18 1.377(2)
C17 H17 0.9300
C18 H18 0.9300
C19 H19A 0.9600
C19 H19B 0.9600
C19 H19C 0.9600

loop_
_geom_torsion_atom_site_label_1
_geom_torsion_atom_site_label_2
_geom_torsion_atom_site_label_3
_geom_torsion_atom_site_label_4
_geom_torsion
C5 O1 C1 C12 -179.07(11)
C5 O1 C1 C2 0.79(18)
C12 C1 C2 C3 179.23(12)
O1 C1 C2 C3 -0.62(19)
C12 C1 C2 C10 -1.0(2)
O1 C1 C2 C10 179.17(13)
C11 N1 C3 C2 -0.11(19)
C11 N1 C3 C4 -179.70(12)
C10 C2 C3 N1 1.02(19)
C1 C2 C3 N1 -179.17(12)
C10 C2 C3 C4 -179.38(12)
C1 C2 C3 C4 0.42(19)
N1 C3 C4 C5 179.23(12)
C2 C3 C4 C5 -0.37(18)
N1 C3 C4 C9 -0.87(19)
C2 C3 C4 C9 179.53(12)
C1 O1 C5 C4 -0.8(2)
C1 O1 C5 C6 179.30(12)
C9 C4 C5 O1 -179.34(11)
C3 C4 C5 O1 0.6(2)
C9 C4 C5 C6 0.5(2)
C3 C4 C5 C6 -179.56(13)
O1 C5 C6 C7 179.69(12)
C4 C5 C6 C7 -0.2(2)
C5 C6 C7 C8 -0.3(2)
C6 C7 C8 C9 0.4(2)
C7 C8 C9 C4 -0.1(2)
C5 C4 C9 C8 -0.4(2)
C3 C4 C9 C8 179.70(13)
C11 N2 C10 C2 0.8(2)
C3 C2 C10 N2 -1.4(2)
C1 C2 C10 N2 178.81(14)
C3 N1 C11 N2 -0.6(2)
C3 N1 C11 O2 178.74(12)
C10 N2 C11 N1 0.3(3)
C10 N2 C11 O2 -179.08(13)
C19 O2 C11 N1 -4.4(2)
C19 O2 C11 N2 175.08(13)
O1 C1 C12 C13 -1.5(2)
C2 C1 C12 C13 178.69(13)
C1 C12 C13 C18 178.15(13)
C1 C12 C13 C14 -2.0(2)
C18 C13 C14 C15 0.4(2)
C12 C13 C14 C15 -179.43(14)
C13 C14 C15 C16 0.3(2)
C14 C15 C16 C17 -0.6(2)
C15 C16 C17 C18 0.3(2)
C16 C17 C18 C13 0.3(2)
C14 C13 C18 C17 -0.7(2)
C12 C13 C18 C17 179.15(13)
